data_4333924
loop_
_publ_author_name
'Talia Bsaibess'
'Michel Guerro'
'Yann Le Gal'
'Daad Sarraf'
'Nathalie Bellec'
'Marc Fourmigu\'e'
'Fr\'ed\'eric Barri\`ere'
'Vincent Dorcet'
'Thierry Guizouarn'
'Thierry Roisnel'
'Dominique Lorcy'

_publ_section_title
;
 Variable Magnetic Interactions between S = 1/2 Cation Radical Salts of
 Functionalizable Electron-Rich Dithiolene and Diselenolene Cp2Mo
 Complexes
;
_journal_name_full 'Inorganic Chemistry'
_journal_page_first 2162
_journal_page_last 2173
_journal_paper_doi 10.1021/ic3025606
_journal_volume 52
_journal_year 2013
_chemical_compound_source 'synthesis as described'
_chemical_formula_moiety 'C14 H13 Mo N S2 Se2, C12 F4 N4'
_chemical_formula_sum 'C26 H13 F4 Mo N5 S2 Se2'
_chemical_formula_weight 789.39
_chemical_name_systematic
;
 ?
;
_space_group_IT_number 15
_symmetry_cell_setting monoclinic
_symmetry_Int_Tables_number 15
_symmetry_space_group_name_Hall '-C 2yc'
_symmetry_space_group_name_H-M 'C 1 2/c 1'
_atom_sites_solution_hydrogens geom
_atom_sites_solution_primary direct
_atom_sites_solution_secondary difmap
_audit_conform_dict_location ftp://ftp.iucr.org/pub/cif_core.dic
_audit_conform_dict_name cif_core.dic
_audit_conform_dict_version 2.4
_audit_creation_date 2012-03-20T17:29:47-00:00
_audit_creation_method 'WinGX routine CIF_UPDATE'
_cell_angle_alpha 90
_cell_angle_beta 117.2630(10)
_cell_angle_gamma 90
_cell_formula_units_Z 8
_cell_length_a 16.8122(6)
_cell_length_b 25.6597(9)
_cell_length_c 14.0170(4)
_cell_measurement_reflns_used 7360
_cell_measurement_temperature 150(2)
_cell_measurement_theta_max 27.38
_cell_measurement_theta_min 2.68
_cell_measurement_wavelength 0.71073
_cell_volume 5375.1(3)
_computing_cell_refinement 'Bruker APEX2 (Bruker, 2006)'
_computing_data_collection 'Bruker APEX2 (Bruker, 2006)'
_computing_data_reduction 'Bruker APEX2 (Bruker, 2006)'
_computing_molecular_graphics 'Ortep-3 for Windows (Farrugia, 1997)'
_computing_publication_material
;
           WinGX publication routines (Farrugia, 1999),
           CRYSCAL (T. Roisnel, local program)
;
_computing_structure_refinement 'SHELXL-97 (Sheldrick, 1997)'
_computing_structure_solution 'SIR97 (Altomare et al., 1999)'
_diffrn_ambient_temperature 150(2)
_diffrn_detector 'CCD plate'
_diffrn_measured_fraction_theta_full 0.991
_diffrn_measured_fraction_theta_max 0.991
_diffrn_measurement_device_type 'APEXII, Bruker-AXS'
_diffrn_measurement_method 'CCD rotation images, thin slices'
_diffrn_radiation_monochromator graphite
_diffrn_radiation_probe x-ray
_diffrn_radiation_type MoK\a
_diffrn_radiation_wavelength 0.71073
_diffrn_reflns_av_R_equivalents 0.034
_diffrn_reflns_av_unetI/netI 0.0386
_diffrn_reflns_limit_h_max 21
_diffrn_reflns_limit_h_min -21
_diffrn_reflns_limit_k_max 32
_diffrn_reflns_limit_k_min -33
_diffrn_reflns_limit_l_max 18
_diffrn_reflns_limit_l_min -13
_diffrn_reflns_number 22736
_diffrn_reflns_theta_full 27.48
_diffrn_reflns_theta_max 27.48
_diffrn_reflns_theta_min 2.92
_exptl_absorpt_coefficient_mu 3.408
_exptl_absorpt_correction_T_max 0.542
_exptl_absorpt_correction_T_min 0.448
_exptl_absorpt_correction_type multi-scan
_exptl_absorpt_process_details
;
  [Sheldrick, G.M. (2002). SADABS Bruker AXS Inc., Madison, Wisconsin, USA]
;
_exptl_crystal_colour red
_exptl_crystal_density_diffrn 1.951
_exptl_crystal_description prism
_exptl_crystal_F_000 3056
_exptl_crystal_size_max 0.34
_exptl_crystal_size_mid 0.22
_exptl_crystal_size_min 0.18
_platon_squeeze_details
;
;
_refine_diff_density_max 0.446
_refine_diff_density_min -0.718
_refine_diff_density_rms 0.107
_refine_ls_extinction_method none
_refine_ls_goodness_of_fit_ref 1.102
_refine_ls_hydrogen_treatment constr
_refine_ls_matrix_type full
_refine_ls_number_parameters 362
_refine_ls_number_reflns 6108
_refine_ls_number_restraints 0
_refine_ls_restrained_S_all 1.102
_refine_ls_R_factor_all 0.0457
_refine_ls_R_factor_gt 0.0311
_refine_ls_shift/su_max 0.002
_refine_ls_shift/su_mean 0
_refine_ls_structure_factor_coef Fsqd
_refine_ls_weighting_details 'calc w=1/[\s^2^(Fo^2^)+(0.0303P)^2^+10.1247P] where P=(Fo^2^+2Fc^2^)/3'
_refine_ls_weighting_scheme calc
_refine_ls_wR_factor_gt 0.0721
_refine_ls_wR_factor_ref 0.0755
_reflns_number_gt 4874
_reflns_number_total 6108
_reflns_threshold_expression >2sigma(I)
_cod_data_source_file ic3025606_si_001_12.cif
_cod_data_source_block 4aTCNQF4
_cod_original_sg_symbol_H-M 'C 2/c'
_cod_database_code 4333924

loop_
_symmetry_equiv_pos_as_xyz
'x, y, z'
'-x, y, -z+1/2'
'x+1/2, y+1/2, z'
'-x+1/2, y+1/2, -z+1/2'
'-x, -y, -z'
'x, -y, z-1/2'
'-x+1/2, -y+1/2, -z'
'x+1/2, -y+1/2, z-1/2'

loop_
_atom_site_label
_atom_site_type_symbol
_atom_site_fract_x
_atom_site_fract_y
_atom_site_fract_z
_atom_site_U_iso_or_equiv
_atom_site_adp_type
_atom_site_occupancy
_atom_site_symmetry_multiplicity
_atom_site_calc_flag
_atom_site_refinement_flags
Mo1 Mo 0.794408(18) 0.808583(10) 0.26100(2) 0.01856(8) Uani 1 1 d .
Se1 Se 0.96666(2) 0.816910(13) 0.34260(3) 0.02262(9) Uani 1 1 d .
Se2 Se 0.79494(2) 0.906316(12) 0.21715(3) 0.02066(9) Uani 1 1 d .
S3 S 1.08022(6) 0.92012(4) 0.44029(7) 0.02564(19) Uani 1 1 d .
S4 S 1.08683(6) 1.03628(4) 0.44420(8) 0.0317(2) Uani 1 1 d .
C1 C 0.7100(2) 0.80735(14) 0.0750(3) 0.0308(9) Uani 1 1 d .
H1 H 0.6763 0.8368 0.0366 0.037 Uiso 1 1 calc R
C2 C 0.6787(2) 0.76638(15) 0.1135(3) 0.0365(10) Uani 1 1 d .
H2 H 0.6201 0.7631 0.1066 0.044 Uiso 1 1 calc R
C3 C 0.7497(3) 0.73024(14) 0.1647(3) 0.0336(9) Uani 1 1 d .
H3 H 0.7467 0.6986 0.1983 0.04 Uiso 1 1 calc R
C4 C 0.8245(2) 0.74910(14) 0.1574(3) 0.0291(8) Uani 1 1 d .
H4 H 0.8812 0.7325 0.1841 0.035 Uiso 1 1 calc R
C5 C 0.8007(2) 0.79746(14) 0.1030(3) 0.0284(8) Uani 1 1 d .
H5 H 0.839 0.8194 0.0879 0.034 Uiso 1 1 calc R
C11 C 0.6877(3) 0.80548(17) 0.3255(3) 0.0389(10) Uani 1 1 d .
H11 H 0.6254 0.8053 0.2777 0.047 Uiso 1 1 calc R
C12 C 0.7436(3) 0.76100(16) 0.3630(3) 0.0384(10) Uani 1 1 d .
H12 H 0.7248 0.7258 0.346 0.046 Uiso 1 1 calc R
C13 C 0.8319(3) 0.77775(16) 0.4300(3) 0.0369(9) Uani 1 1 d .
H13 H 0.8833 0.7563 0.4659 0.044 Uiso 1 1 calc R
C14 C 0.8287(3) 0.83302(15) 0.4330(3) 0.0326(9) Uani 1 1 d .
H14 H 0.8782 0.8555 0.4707 0.039 Uiso 1 1 calc R
C15 C 0.7391(3) 0.84879(16) 0.3704(3) 0.0362(9) Uani 1 1 d .
H15 H 0.718 0.8837 0.3609 0.043 Uiso 1 1 calc R
C21 C 0.9805(2) 0.88849(13) 0.3614(3) 0.0213(7) Uani 1 1 d .
C22 C 0.9127(2) 0.92418(13) 0.3098(3) 0.0209(7) Uani 1 1 d .
N23 N 0.94109(18) 0.97502(10) 0.3326(2) 0.0211(6) Uani 1 1 d .
C24 C 0.8789(2) 1.01912(13) 0.2924(3) 0.0264(8) Uani 1 1 d .
H24A H 0.8572 1.0226 0.2148 0.04 Uiso 1 1 calc R
H24B H 0.9099 1.0512 0.3282 0.04 Uiso 1 1 calc R
H24C H 0.8281 1.0131 0.3073 0.04 Uiso 1 1 calc R
C25 C 1.0307(2) 0.98122(14) 0.4014(3) 0.0241(7) Uani 1 1 d .
N31 N 0.7170(2) 1.10609(13) 0.3518(3) 0.0485(10) Uani 1 1 d .
C32 C 0.6506(2) 1.09832(13) 0.2773(3) 0.0291(8) Uani 1 1 d .
C33 C 0.5658(2) 1.09319(12) 0.1836(3) 0.0205(7) Uani 1 1 d .
C34 C 0.5231(2) 1.14228(13) 0.1466(3) 0.0224(7) Uani 1 1 d .
N32 N 0.4943(2) 1.18345(11) 0.1229(2) 0.0308(7) Uani 1 1 d .
C36 C 0.5254(2) 1.04416(12) 0.1447(3) 0.0184(7) Uani 1 1 d .
C37 C 0.4396(2) 1.03856(12) 0.0553(3) 0.0203(7) Uani 1 1 d .
F37 F 0.39550(13) 1.08167(7) 0.00378(16) 0.0285(5) Uani 1 1 d .
C38 C 0.4000(2) 0.99159(13) 0.0177(3) 0.0212(7) Uani 1 1 d .
F38 F 0.31849(12) 0.99078(7) -0.06780(16) 0.0292(5) Uani 1 1 d .
C39 C 0.4406(2) 0.94324(12) 0.0622(3) 0.0194(7) Uani 1 1 d .
C40 C 0.5264(2) 0.94903(12) 0.1512(3) 0.0201(7) Uani 1 1 d .
F40 F 0.57148(13) 0.90601(7) 0.20314(16) 0.0293(5) Uani 1 1 d .
C41 C 0.5660(2) 0.99572(13) 0.1899(3) 0.0200(7) Uani 1 1 d .
F41 F 0.64693(13) 0.99574(7) 0.27618(15) 0.0267(4) Uani 1 1 d .
C42 C 0.4009(2) 0.89433(13) 0.0222(3) 0.0234(7) Uani 1 1 d .
C43 C 0.3115(2) 0.88703(14) -0.0601(3) 0.0270(8) Uani 1 1 d .
N44 N 0.2407(2) 0.87692(13) -0.1238(3) 0.0397(8) Uani 1 1 d .
C45 C 0.4457(2) 0.84664(14) 0.0665(3) 0.0255(8) Uani 1 1 d .
N45 N 0.4788(2) 0.80697(12) 0.0991(3) 0.0349(8) Uani 1 1 d .

loop_
_atom_site_aniso_label
_atom_site_aniso_U_11
_atom_site_aniso_U_22
_atom_site_aniso_U_33
_atom_site_aniso_U_23
_atom_site_aniso_U_13
_atom_site_aniso_U_12
Mo1 0.01693(14) 0.01649(14) 0.02030(16) -0.00009(11) 0.00684(11) 0.00256(10)
Se1 0.01674(16) 0.02163(17) 0.02378(19) -0.00106(14) 0.00436(14) 0.00329(13)
Se2 0.01745(16) 0.01778(16) 0.02143(18) 0.00023(13) 0.00433(13) 0.00154(12)
S3 0.0180(4) 0.0318(5) 0.0230(5) -0.0078(4) 0.0059(3) -0.0024(3)
S4 0.0339(5) 0.0327(5) 0.0308(5) -0.0118(4) 0.0167(4) -0.0143(4)
C1 0.0293(19) 0.0260(19) 0.0209(19) -0.0098(15) -0.0025(15) 0.0061(15)
C2 0.0222(18) 0.040(2) 0.046(2) -0.0256(19) 0.0137(18) -0.0091(16)
C3 0.042(2) 0.0194(18) 0.039(2) -0.0098(16) 0.0192(19) -0.0058(16)
C4 0.0230(18) 0.0306(19) 0.026(2) -0.0133(16) 0.0043(15) 0.0059(15)
C5 0.0289(19) 0.033(2) 0.023(2) -0.0111(16) 0.0119(16) -0.0069(15)
C11 0.029(2) 0.059(3) 0.035(2) 0.004(2) 0.0208(18) 0.0033(19)
C12 0.049(2) 0.033(2) 0.043(3) 0.0039(19) 0.030(2) -0.0086(18)
C13 0.038(2) 0.043(2) 0.030(2) 0.0173(19) 0.0164(18) 0.0102(18)
C14 0.041(2) 0.037(2) 0.021(2) -0.0008(17) 0.0152(17) 0.0004(18)
C15 0.048(2) 0.037(2) 0.037(2) 0.0080(18) 0.031(2) 0.0164(19)
C21 0.0188(16) 0.0225(17) 0.0171(17) -0.0045(14) 0.0034(13) -0.0018(13)
C22 0.0217(16) 0.0254(17) 0.0150(17) -0.0041(14) 0.0078(14) -0.0017(13)
N23 0.0229(14) 0.0215(14) 0.0183(15) -0.0019(12) 0.0089(12) -0.0015(11)
C24 0.0315(19) 0.0198(17) 0.026(2) -0.0030(14) 0.0120(16) -0.0009(14)
C25 0.0241(17) 0.0334(19) 0.0176(18) -0.0067(15) 0.0120(14) -0.0050(14)
N31 0.043(2) 0.0309(19) 0.043(2) 0.0014(16) -0.0049(18) -0.0072(16)
C32 0.031(2) 0.0188(17) 0.031(2) -0.0003(15) 0.0085(17) -0.0017(15)
C33 0.0208(16) 0.0173(16) 0.0233(18) -0.0017(14) 0.0099(14) 0.0012(13)
C34 0.0215(17) 0.0235(18) 0.0204(19) -0.0025(14) 0.0080(14) -0.0019(14)
N32 0.0315(17) 0.0249(16) 0.0300(18) -0.0030(13) 0.0088(14) 0.0028(13)
C36 0.0182(15) 0.0197(16) 0.0196(17) -0.0018(13) 0.0107(13) -0.0017(12)
C37 0.0205(16) 0.0191(16) 0.0222(18) 0.0025(14) 0.0105(14) 0.0040(13)
F37 0.0236(10) 0.0191(10) 0.0322(12) 0.0004(9) 0.0036(9) 0.0058(8)
C38 0.0166(15) 0.0270(18) 0.0202(18) -0.0023(14) 0.0087(14) -0.0012(13)
F38 0.0187(10) 0.0251(10) 0.0331(12) -0.0015(9) 0.0025(9) -0.0011(8)
C39 0.0188(16) 0.0214(16) 0.0218(18) -0.0018(14) 0.0126(14) -0.0021(13)
C40 0.0231(16) 0.0162(15) 0.0211(18) 0.0038(13) 0.0103(14) 0.0019(13)
F40 0.0307(11) 0.0175(10) 0.0312(12) 0.0039(8) 0.0069(9) 0.0018(8)
C41 0.0182(16) 0.0243(17) 0.0156(17) -0.0015(14) 0.0060(13) 0.0016(13)
F41 0.0250(10) 0.0233(10) 0.0219(11) 0.0001(8) 0.0022(8) 0.0019(8)
C42 0.0225(17) 0.0237(17) 0.0254(19) -0.0020(14) 0.0124(15) -0.0035(14)
C43 0.030(2) 0.0246(18) 0.028(2) 0.0018(15) 0.0156(17) -0.0034(15)
N44 0.036(2) 0.0343(18) 0.041(2) 0.0002(16) 0.0113(17) -0.0100(15)
C45 0.0249(18) 0.0239(18) 0.032(2) -0.0078(16) 0.0166(16) -0.0086(14)
N45 0.0297(17) 0.0236(16) 0.047(2) -0.0045(15) 0.0135(15) -0.0031(13)

loop_
_atom_type_symbol
_atom_type_description
_atom_type_scat_dispersion_real
_atom_type_scat_dispersion_imag
_atom_type_scat_source
C C 0.0033 0.0016 'International Tables Vol C Tables 4.2.6.8 and 6.1.1.4'
H H 0 0 'International Tables Vol C Tables 4.2.6.8 and 6.1.1.4'
N N 0.0061 0.0033 'International Tables Vol C Tables 4.2.6.8 and 6.1.1.4'
F F 0.0171 0.0103 'International Tables Vol C Tables 4.2.6.8 and 6.1.1.4'
S S 0.1246 0.1234 'International Tables Vol C Tables 4.2.6.8 and 6.1.1.4'
Se Se -0.0929 2.2259 'International Tables Vol C Tables 4.2.6.8 and 6.1.1.4'
Mo Mo -1.6832 0.6857 'International Tables Vol C Tables 4.2.6.8 and 6.1.1.4'

loop_
_geom_angle_atom_site_label_1
_geom_angle_atom_site_label_2
_geom_angle_atom_site_label_3
_geom_angle
C5 Mo1 C13 147.71(14)
C5 Mo1 C14 162.29(14)
C13 Mo1 C14 36.06(14)
C5 Mo1 C4 35.82(13)
C13 Mo1 C4 112.59(14)
C14 Mo1 C4 144.76(13)
C5 Mo1 C12 136.54(14)
C13 Mo1 C12 35.61(14)
C14 Mo1 C12 58.81(14)
C4 Mo1 C12 106.71(14)
C5 Mo1 C1 35.66(13)
C13 Mo1 C1 152.79(14)
C14 Mo1 C1 155.64(13)
C4 Mo1 C1 59.04(12)
C12 Mo1 C1 118.38(15)
C5 Mo1 C3 58.65(13)
C13 Mo1 C3 99.35(15)
C14 Mo1 C3 134.33(14)
C4 Mo1 C3 34.83(13)
C12 Mo1 C3 78.00(14)
C1 Mo1 C3 58.25(13)
C5 Mo1 C11 138.71(14)
C13 Mo1 C11 59.24(14)
C14 Mo1 C11 58.24(14)
C4 Mo1 C11 130.02(14)
C12 Mo1 C11 35.32(14)
C1 Mo1 C11 104.42(14)
C3 Mo1 C11 95.29(15)
C5 Mo1 C2 58.48(13)
C13 Mo1 C2 118.28(15)
C14 Mo1 C2 139.20(14)
C4 Mo1 C2 58.44(12)
C12 Mo1 C2 84.85(15)
C1 Mo1 C2 34.51(14)
C3 Mo1 C2 35.15(13)
C11 Mo1 C2 81.57(14)
C5 Mo1 C15 152.97(13)
C13 Mo1 C15 58.96(14)
C14 Mo1 C15 35.21(13)
C4 Mo1 C15 163.34(14)
C12 Mo1 C15 57.62(14)
C1 Mo1 C15 120.88(13)
C3 Mo1 C15 129.04(14)
C11 Mo1 C15 33.81(14)
C2 Mo1 C15 111.00(14)
C5 Mo1 Se2 83.33(9)
C13 Mo1 Se2 123.44(11)
C14 Mo1 Se2 87.61(10)
C4 Mo1 Se2 117.70(10)
C12 Mo1 Se2 134.41(10)
C1 Mo1 Se2 79.26(9)
C3 Mo1 Se2 136.94(10)
C11 Mo1 Se2 102.17(11)
C2 Mo1 Se2 109.21(11)
C15 Mo1 Se2 77.05(10)
C5 Mo1 Se1 84.24(9)
C13 Mo1 Se1 81.35(10)
C14 Mo1 Se1 79.73(10)
C4 Mo1 Se1 79.04(9)
C12 Mo1 Se1 115.09(11)
C1 Mo1 Se1 118.72(10)
C3 Mo1 Se1 108.90(10)
C11 Mo1 Se1 136.78(11)
C2 Mo1 Se1 137.09(9)
C15 Mo1 Se1 111.71(11)
Se2 Mo1 Se1 84.256(13)
C21 Se1 Mo1 100.78(10)
C22 Se2 Mo1 101.05(10)
C21 S3 C25 92.18(16)
C2 C1 C5 108.0(3)
C2 C1 Mo1 73.8(2)
C5 C1 Mo1 70.4(2)
C2 C1 H1 126
C5 C1 H1 126
Mo1 C1 H1 121.5
C1 C2 C3 108.1(3)
C1 C2 Mo1 71.7(2)
C3 C2 Mo1 72.0(2)
C1 C2 H2 125.9
C3 C2 H2 125.9
Mo1 C2 H2 122
C4 C3 C2 108.3(3)
C4 C3 Mo1 71.50(19)
C2 C3 Mo1 72.8(2)
C4 C3 H3 125.9
C2 C3 H3 125.9
Mo1 C3 H3 121.5
C3 C4 C5 107.5(3)
C3 C4 Mo1 73.7(2)
C5 C4 Mo1 70.79(19)
C3 C4 H4 126.2
C5 C4 H4 126.2
Mo1 C4 H4 121.1
C1 C5 C4 108.1(3)
C1 C5 Mo1 73.9(2)
C4 C5 Mo1 73.4(2)
C1 C5 H5 126
C4 C5 H5 126
Mo1 C5 H5 118.6
C15 C11 C12 108.1(4)
C15 C11 Mo1 73.6(2)
C12 C11 Mo1 71.1(2)
C15 C11 H11 126
C12 C11 H11 126
Mo1 C11 H11 121.1
C13 C12 C11 108.6(4)
C13 C12 Mo1 71.2(2)
C11 C12 Mo1 73.6(2)
C13 C12 H12 125.7
C11 C12 H12 125.7
Mo1 C12 H12 121.2
C12 C13 C14 106.3(3)
C12 C13 Mo1 73.2(2)
C14 C13 Mo1 72.0(2)
C12 C13 H13 126.9
C14 C13 H13 126.9
Mo1 C13 H13 119.9
C15 C14 C13 108.2(4)
C15 C14 Mo1 75.1(2)
C13 C14 Mo1 72.0(2)
C15 C14 H14 125.9
C13 C14 H14 125.9
Mo1 C14 H14 118.9
C11 C15 C14 108.8(4)
C11 C15 Mo1 72.6(2)
C14 C15 Mo1 69.7(2)
C11 C15 H15 125.6
C14 C15 H15 125.6
Mo1 C15 H15 123.6
C22 C21 S3 110.5(2)
C22 C21 Se1 124.2(2)
S3 C21 Se1 125.26(18)
N23 C22 C21 113.0(3)
N23 C22 Se2 122.8(2)
C21 C22 Se2 124.2(2)
C22 N23 C25 115.1(3)
C22 N23 C24 122.1(3)
C25 N23 C24 122.6(3)
N23 C24 H24A 109.5
N23 C24 H24B 109.5
H24A C24 H24B 109.5
N23 C24 H24C 109.5
H24A C24 H24C 109.5
H24B C24 H24C 109.5
N23 C25 S4 127.8(3)
N23 C25 S3 109.2(2)
S4 C25 S3 123.0(2)
N31 C32 C33 175.2(4)
C36 C33 C34 125.0(3)
C36 C33 C32 122.3(3)
C34 C33 C32 112.1(3)
N32 C34 C33 174.9(4)
C33 C36 C37 123.0(3)
C33 C36 C41 123.9(3)
C37 C36 C41 113.1(3)
F37 C37 C38 118.0(3)
F37 C37 C36 118.6(3)
C38 C37 C36 123.4(3)
F38 C38 C37 118.5(3)
F38 C38 C39 117.9(3)
C37 C38 C39 123.6(3)
C42 C39 C38 124.0(3)
C42 C39 C40 123.2(3)
C38 C39 C40 112.7(3)
F40 C40 C41 117.1(3)
F40 C40 C39 118.9(3)
C41 C40 C39 124.0(3)
F41 C41 C40 118.0(3)
F41 C41 C36 118.9(3)
C40 C41 C36 123.1(3)
C39 C42 C45 122.1(3)
C39 C42 C43 124.7(3)
C45 C42 C43 113.0(3)
N44 C43 C42 174.3(4)
N45 C45 C42 177.1(4)

loop_
_geom_bond_atom_site_label_1
_geom_bond_atom_site_label_2
_geom_bond_distance
Mo1 C5 2.283(4)
Mo1 C13 2.295(4)
Mo1 C14 2.295(4)
Mo1 C4 2.317(3)
Mo1 C12 2.321(4)
Mo1 C1 2.329(3)
Mo1 C3 2.345(3)
Mo1 C11 2.352(4)
Mo1 C2 2.355(4)
Mo1 C15 2.364(4)
Mo1 Se2 2.5830(4)
Mo1 Se1 2.5895(4)
Se1 C21 1.855(3)
Se2 C22 1.860(3)
S3 C21 1.730(3)
S3 C25 1.741(4)
S4 C25 1.652(3)
C1 C2 1.390(5)
C1 C5 1.413(5)
C1 H1 0.95
C2 C3 1.419(5)
C2 H2 0.95
C3 C4 1.395(5)
C3 H3 0.95
C4 C5 1.415(5)
C4 H4 0.95
C5 H5 0.95
C11 C15 1.372(6)
C11 C12 1.418(6)
C11 H11 0.95
C12 C13 1.412(6)
C12 H12 0.95
C13 C14 1.421(5)
C13 H13 0.95
C14 C15 1.411(5)
C14 H14 0.95
C15 H15 0.95
C21 C22 1.381(4)
C22 N23 1.376(4)
N23 C25 1.376(4)
N23 C24 1.467(4)
C24 H24A 0.98
C24 H24B 0.98
C24 H24C 0.98
N31 C32 1.145(5)
C32 C33 1.435(5)
C33 C36 1.415(4)
C33 C34 1.425(4)
C34 N32 1.146(4)
C36 C37 1.420(4)
C36 C41 1.420(4)
C37 F37 1.343(3)
C37 C38 1.361(4)
C38 F38 1.345(4)
C38 C39 1.416(4)
C39 C42 1.411(4)
C39 C40 1.419(4)
C40 F40 1.348(4)
C40 C41 1.357(4)
C41 F41 1.343(4)
C42 C45 1.422(5)
C42 C43 1.426(5)
C43 N44 1.144(5)
C45 N45 1.150(4)

loop_
_geom_torsion_atom_site_label_1
_geom_torsion_atom_site_label_2
_geom_torsion_atom_site_label_3
_geom_torsion_atom_site_label_4
_geom_torsion
C5 Mo1 Se1 C21 103.08(14)
C13 Mo1 Se1 C21 -105.90(15)
C14 Mo1 Se1 C21 -69.36(14)
C4 Mo1 Se1 C21 138.93(14)
C12 Mo1 Se1 C21 -117.61(15)
C1 Mo1 Se1 C21 93.65(14)
C3 Mo1 Se1 C21 157.12(15)
C11 Mo1 Se1 C21 -82.44(19)
C2 Mo1 Se1 C21 131.41(19)
C15 Mo1 Se1 C21 -54.35(15)
Se2 Mo1 Se1 C21 19.24(10)
C5 Mo1 Se2 C22 -103.25(14)
C13 Mo1 Se2 C22 57.26(16)
C14 Mo1 Se2 C22 61.51(14)
C4 Mo1 Se2 C22 -92.82(14)
C12 Mo1 Se2 C22 101.46(18)
C1 Mo1 Se2 C22 -139.11(14)
C3 Mo1 Se2 C22 -130.07(17)
C11 Mo1 Se2 C22 118.28(15)
C2 Mo1 Se2 C22 -156.52(14)
C15 Mo1 Se2 C22 95.46(15)
Se1 Mo1 Se2 C22 -18.41(10)
C5 Mo1 C1 C2 116.4(3)
C13 Mo1 C1 C2 -1.0(4)
C14 Mo1 C1 C2 -91.6(4)
C4 Mo1 C1 C2 78.2(2)
C12 Mo1 C1 C2 -15.1(3)
C3 Mo1 C1 C2 37.2(2)
C11 Mo1 C1 C2 -50.1(2)
C15 Mo1 C1 C2 -82.4(2)
Se2 Mo1 C1 C2 -150.1(2)
Se1 Mo1 C1 C2 132.62(19)
C13 Mo1 C1 C5 -117.4(3)
C14 Mo1 C1 C5 152.1(3)
C4 Mo1 C1 C5 -38.2(2)
C12 Mo1 C1 C5 -131.5(2)
C3 Mo1 C1 C5 -79.2(2)
C11 Mo1 C1 C5 -166.5(2)
C2 Mo1 C1 C5 -116.4(3)
C15 Mo1 C1 C5 161.2(2)
Se2 Mo1 C1 C5 93.5(2)
Se1 Mo1 C1 C5 16.2(2)
C5 C1 C2 C3 -0.7(4)
Mo1 C1 C2 C3 -63.2(3)
C5 C1 C2 Mo1 62.5(2)
C5 Mo1 C2 C1 -37.8(2)
C13 Mo1 C2 C1 179.5(2)
C14 Mo1 C2 C1 140.9(2)
C4 Mo1 C2 C1 -80.1(2)
C12 Mo1 C2 C1 166.7(2)
C3 Mo1 C2 C1 -116.9(3)
C11 Mo1 C2 C1 131.3(2)
C15 Mo1 C2 C1 114.3(2)
Se2 Mo1 C2 C1 31.2(2)
Se1 Mo1 C2 C1 -71.4(3)
C5 Mo1 C2 C3 79.1(2)
C13 Mo1 C2 C3 -63.7(3)
C14 Mo1 C2 C3 -102.3(3)
C4 Mo1 C2 C3 36.8(2)
C12 Mo1 C2 C3 -76.4(2)
C1 Mo1 C2 C3 116.9(3)
C11 Mo1 C2 C3 -111.9(3)
C15 Mo1 C2 C3 -128.8(2)
Se2 Mo1 C2 C3 148.1(2)
Se1 Mo1 C2 C3 45.5(3)
C1 C2 C3 C4 -0.1(4)
Mo1 C2 C3 C4 -63.2(2)
C1 C2 C3 Mo1 63.0(3)
C5 Mo1 C3 C4 38.1(2)
C13 Mo1 C3 C4 -116.4(2)
C14 Mo1 C3 C4 -126.5(2)
C12 Mo1 C3 C4 -145.1(3)
C1 Mo1 C3 C4 80.2(2)
C11 Mo1 C3 C4 -176.1(2)
C2 Mo1 C3 C4 116.7(3)
C15 Mo1 C3 C4 -173.8(2)
Se2 Mo1 C3 C4 69.8(3)
Se1 Mo1 C3 C4 -32.4(2)
C5 Mo1 C3 C2 -78.6(3)
C13 Mo1 C3 C2 126.9(2)
C14 Mo1 C3 C2 116.8(3)
C4 Mo1 C3 C2 -116.7(3)
C12 Mo1 C3 C2 98.2(3)
C1 Mo1 C3 C2 -36.5(2)
C11 Mo1 C3 C2 67.2(3)
C15 Mo1 C3 C2 69.5(3)
Se2 Mo1 C3 C2 -46.9(3)
Se1 Mo1 C3 C2 -149.1(2)
C2 C3 C4 C5 0.9(4)
Mo1 C3 C4 C5 -63.1(2)
C2 C3 C4 Mo1 64.0(3)
C5 Mo1 C4 C3 -115.8(3)
C13 Mo1 C4 C3 73.1(3)
C14 Mo1 C4 C3 94.9(3)
C12 Mo1 C4 C3 35.7(3)
C1 Mo1 C4 C3 -77.7(2)
C11 Mo1 C4 C3 5.1(3)
C2 Mo1 C4 C3 -37.1(2)
C15 Mo1 C4 C3 17.0(6)
Se2 Mo1 C4 C3 -133.7(2)
Se1 Mo1 C4 C3 148.9(2)
C13 Mo1 C4 C5 -171.1(2)
C14 Mo1 C4 C5 -149.3(2)
C12 Mo1 C4 C5 151.5(2)
C1 Mo1 C4 C5 38.0(2)
C3 Mo1 C4 C5 115.8(3)
C11 Mo1 C4 C5 120.9(2)
C2 Mo1 C4 C5 78.6(2)
C15 Mo1 C4 C5 132.8(4)
Se2 Mo1 C4 C5 -17.9(2)
Se1 Mo1 C4 C5 -95.4(2)
C2 C1 C5 C4 1.3(4)
Mo1 C1 C5 C4 66.0(2)
C2 C1 C5 Mo1 -64.7(3)
C3 C4 C5 C1 -1.3(4)
Mo1 C4 C5 C1 -66.3(2)
C3 C4 C5 Mo1 65.0(2)
C13 Mo1 C5 C1 130.5(3)
C14 Mo1 C5 C1 -140.6(4)
C4 Mo1 C5 C1 115.0(3)
C12 Mo1 C5 C1 73.4(3)
C3 Mo1 C5 C1 78.0(2)
C11 Mo1 C5 C1 20.0(3)
C2 Mo1 C5 C1 36.5(2)
C15 Mo1 C5 C1 -37.4(4)
Se2 Mo1 C5 C1 -80.9(2)
Se1 Mo1 C5 C1 -165.7(2)
C13 Mo1 C5 C4 15.5(4)
C14 Mo1 C5 C4 104.4(5)
C12 Mo1 C5 C4 -41.6(3)
C1 Mo1 C5 C4 -115.0(3)
C3 Mo1 C5 C4 -37.0(2)
C11 Mo1 C5 C4 -95.0(3)
C2 Mo1 C5 C4 -78.5(2)
C15 Mo1 C5 C4 -152.4(3)
Se2 Mo1 C5 C4 164.1(2)
Se1 Mo1 C5 C4 79.24(19)
C5 Mo1 C11 C15 -136.5(2)
C13 Mo1 C11 C15 79.1(3)
C14 Mo1 C11 C15 36.6(2)
C4 Mo1 C11 C15 173.9(2)
C12 Mo1 C11 C15 116.3(4)
C1 Mo1 C11 C15 -124.6(2)
C3 Mo1 C11 C15 176.8(2)
C2 Mo1 C11 C15 -150.7(3)
Se2 Mo1 C11 C15 -42.8(2)
Se1 Mo1 C11 C15 51.8(3)
C5 Mo1 C11 C12 107.2(3)
C13 Mo1 C11 C12 -37.2(2)
C14 Mo1 C11 C12 -79.6(3)
C4 Mo1 C11 C12 57.6(3)
C1 Mo1 C11 C12 119.1(2)
C3 Mo1 C11 C12 60.5(3)
C2 Mo1 C11 C12 93.0(3)
C15 Mo1 C11 C12 -116.3(4)
Se2 Mo1 C11 C12 -159.1(2)
Se1 Mo1 C11 C12 -64.5(3)
C15 C11 C12 C13 -1.7(5)
Mo1 C11 C12 C13 63.0(3)
C15 C11 C12 Mo1 -64.8(3)
C5 Mo1 C12 C13 129.6(3)
C14 Mo1 C12 C13 -38.9(2)
C4 Mo1 C12 C13 105.6(2)
C1 Mo1 C12 C13 169.0(2)
C3 Mo1 C12 C13 125.6(3)
C11 Mo1 C12 C13 -116.8(4)
C2 Mo1 C12 C13 160.5(3)
C15 Mo1 C12 C13 -80.6(3)
Se2 Mo1 C12 C13 -87.5(3)
Se1 Mo1 C12 C13 20.2(3)
C5 Mo1 C12 C11 -113.6(3)
C13 Mo1 C12 C11 116.8(4)
C14 Mo1 C12 C11 77.9(3)
C4 Mo1 C12 C11 -137.5(2)
C1 Mo1 C12 C11 -74.2(3)
C3 Mo1 C12 C11 -117.6(3)
C2 Mo1 C12 C11 -82.7(3)
C15 Mo1 C12 C11 36.2(2)
Se2 Mo1 C12 C11 29.3(3)
Se1 Mo1 C12 C11 137.0(2)
C11 C12 C13 C14 0.3(4)
Mo1 C12 C13 C14 64.8(3)
C11 C12 C13 Mo1 -64.6(3)
C5 Mo1 C13 C12 -97.1(3)
C14 Mo1 C13 C12 114.0(3)
C4 Mo1 C13 C12 -87.4(3)
C1 Mo1 C13 C12 -21.5(4)
C3 Mo1 C13 C12 -53.7(3)
C11 Mo1 C13 C12 36.9(2)
C2 Mo1 C13 C12 -22.2(3)
C15 Mo1 C13 C12 76.5(3)
Se2 Mo1 C13 C12 121.2(2)
Se1 Mo1 C13 C12 -161.6(2)
C5 Mo1 C13 C14 148.9(3)
C4 Mo1 C13 C14 158.7(2)
C12 Mo1 C13 C14 -114.0(3)
C1 Mo1 C13 C14 -135.5(3)
C3 Mo1 C13 C14 -167.7(2)
C11 Mo1 C13 C14 -77.1(2)
C2 Mo1 C13 C14 -136.2(2)
C15 Mo1 C13 C14 -37.5(2)
Se2 Mo1 C13 C14 7.2(3)
Se1 Mo1 C13 C14 84.4(2)
C12 C13 C14 C15 1.2(4)
Mo1 C13 C14 C15 66.9(3)
C12 C13 C14 Mo1 -65.7(3)
C5 Mo1 C14 C15 129.9(4)
C13 Mo1 C14 C15 -115.3(3)
C4 Mo1 C14 C15 -150.9(2)
C12 Mo1 C14 C15 -76.8(3)
C1 Mo1 C14 C15 13.7(5)
C3 Mo1 C14 C15 -98.2(3)
C11 Mo1 C14 C15 -35.2(2)
C2 Mo1 C14 C15 -46.3(3)
Se2 Mo1 C14 C15 70.7(2)
Se1 Mo1 C14 C15 155.3(2)
C5 Mo1 C14 C13 -114.9(4)
C4 Mo1 C14 C13 -35.6(4)
C12 Mo1 C14 C13 38.5(2)
C1 Mo1 C14 C13 129.0(3)
C3 Mo1 C14 C13 17.1(3)
C11 Mo1 C14 C13 80.1(3)
C2 Mo1 C14 C13 68.9(3)
C15 Mo1 C14 C13 115.3(3)
Se2 Mo1 C14 C13 -174.0(2)
Se1 Mo1 C14 C13 -89.4(2)
C12 C11 C15 C14 2.5(4)
Mo1 C11 C15 C14 -60.7(3)
C12 C11 C15 Mo1 63.2(3)
C13 C14 C15 C11 -2.3(4)
Mo1 C14 C15 C11 62.5(3)
C13 C14 C15 Mo1 -64.8(3)
C5 Mo1 C15 C11 92.5(4)
C13 Mo1 C15 C11 -80.0(3)
C14 Mo1 C15 C11 -118.4(3)
C4 Mo1 C15 C11 -16.5(6)
C12 Mo1 C15 C11 -37.9(2)
C1 Mo1 C15 C11 68.2(3)
C3 Mo1 C15 C11 -4.1(3)
C2 Mo1 C15 C11 31.2(3)
Se2 Mo1 C15 C11 137.1(2)
Se1 Mo1 C15 C11 -144.6(2)
C5 Mo1 C15 C14 -149.1(3)
C13 Mo1 C15 C14 38.4(2)
C4 Mo1 C15 C14 101.9(5)
C12 Mo1 C15 C14 80.5(3)
C1 Mo1 C15 C14 -173.4(2)
C3 Mo1 C15 C14 114.3(3)
C11 Mo1 C15 C14 118.4(4)
C2 Mo1 C15 C14 149.6(2)
Se2 Mo1 C15 C14 -104.6(2)
Se1 Mo1 C15 C14 -26.2(3)
C25 S3 C21 C22 -1.2(3)
C25 S3 C21 Se1 176.1(2)
Mo1 Se1 C21 C22 -18.5(3)
Mo1 Se1 C21 S3 164.51(19)
S3 C21 C22 N23 0.9(4)
Se1 C21 C22 N23 -176.5(2)
S3 C21 C22 Se2 179.89(18)
Se1 C21 C22 Se2 2.5(4)
Mo1 Se2 C22 N23 -165.9(3)
Mo1 Se2 C22 C21 15.1(3)
C21 C22 N23 C25 0.1(4)
Se2 C22 N23 C25 -179.0(2)
C21 C22 N23 C24 -175.7(3)
Se2 C22 N23 C24 5.3(4)
C22 N23 C25 S4 179.2(3)
C24 N23 C25 S4 -5.0(5)
C22 N23 C25 S3 -1.0(4)
C24 N23 C25 S3 174.8(2)
C21 S3 C25 N23 1.2(3)
C21 S3 C25 S4 -179.0(2)
C34 C33 C36 C37 6.8(5)
C32 C33 C36 C37 176.9(3)
C34 C33 C36 C41 -173.6(3)
C32 C33 C36 C41 -3.5(5)
C33 C36 C37 F37 1.5(5)
C41 C36 C37 F37 -178.2(3)
C33 C36 C37 C38 -179.5(3)
C41 C36 C37 C38 0.8(5)
F37 C37 C38 F38 -0.9(5)
C36 C37 C38 F38 -179.9(3)
F37 C37 C38 C39 177.8(3)
C36 C37 C38 C39 -1.2(5)
F38 C38 C39 C42 0.2(5)
C37 C38 C39 C42 -178.5(3)
F38 C38 C39 C40 179.5(3)
C37 C38 C39 C40 0.8(5)
C42 C39 C40 F40 -2.5(5)
C38 C39 C40 F40 178.2(3)
C42 C39 C40 C41 179.2(3)
C38 C39 C40 C41 -0.1(5)
F40 C40 C41 F41 0.4(5)
C39 C40 C41 F41 178.7(3)
F40 C40 C41 C36 -178.6(3)
C39 C40 C41 C36 -0.2(5)
C33 C36 C41 F41 1.3(5)
C37 C36 C41 F41 -179.0(3)
C33 C36 C41 C40 -179.7(3)
C37 C36 C41 C40 -0.1(5)
C38 C39 C42 C45 177.1(3)
C40 C39 C42 C45 -2.1(5)
C38 C39 C42 C43 -7.1(5)
C40 C39 C42 C43 173.6(3)

loop_
_platon_squeeze_void_nr
_platon_squeeze_void_average_x
_platon_squeeze_void_average_y
_platon_squeeze_void_average_z
_platon_squeeze_void_volume
_platon_squeeze_void_count_electrons
_platon_squeeze_void_content
1 0.000 0.170 0.250 104 22 ' '
2 0.500 0.670 0.250 104 22 ' '
3 0.000 0.830 0.750 104 21 ' '
4 0.500 0.330 0.750 104 21 ' '
